data_1508507
loop_
_publ_author_name
'Pramod, P. S.'
'Takamura, Kathryn'
'Chaphekar, Sonali'
'Balasubramanian, Nagaraj'
'Jayakannan, M.'

_publ_section_title
;
 Dextran vesicular carriers for dual encapsulation of hydrophilic and
 hydrophobic molecules and delivery into cells.
;
_journal_issue 11
_journal_name_full Biomacromolecules
_journal_page_first 3627
_journal_page_last 3640
_journal_paper_doi 10.1021/bm301583s
_journal_volume 13
_journal_year 2012
_chemical_formula_sum 'C23 H38 O3'
_chemical_formula_weight 362.53
_chemical_name_common PDP-acid
_chemical_name_systematic
;
 ?
;
_space_group_IT_number 2
_symmetry_cell_setting triclinic
_symmetry_space_group_name_Hall '-P 1'
_symmetry_space_group_name_H-M 'P -1'
_atom_sites_solution_hydrogens geom
_atom_sites_solution_primary direct
_atom_sites_solution_secondary difmap
_audit_creation_method SHELXL-97
_cell_angle_alpha 85.615(13)
_cell_angle_beta 89.872(14)
_cell_angle_gamma 73.155(12)
_cell_formula_units_Z 2
_cell_length_a 5.382(3)
_cell_length_b 6.929(4)
_cell_length_c 29.95(2)
_cell_measurement_temperature 200(2)
_cell_volume 1065.6(11)
_computing_cell_refinement 'Bruker SMART'
_computing_data_collection 'Bruker SMART'
_computing_data_reduction 'Bruker SAINT'
_computing_molecular_graphics 'Bruker SHELXTL'
_computing_publication_material 'Bruker SHELXTL'
_computing_structure_refinement 'SHELXL-97 (Sheldrick, 2008)'
_computing_structure_solution 'SHELXL-97 (Sheldrick, 2008)'
_diffrn_ambient_temperature 200(2)
_diffrn_measured_fraction_theta_full 0.968
_diffrn_measured_fraction_theta_max 0.968
_diffrn_radiation_monochromator graphite
_diffrn_radiation_source 'fine-focus sealed tube'
_diffrn_radiation_type MoK\a
_diffrn_radiation_wavelength 0.71073
_diffrn_reflns_av_R_equivalents 0.1722
_diffrn_reflns_av_sigmaI/netI 0.2284
_diffrn_reflns_limit_h_max 7
_diffrn_reflns_limit_h_min -7
_diffrn_reflns_limit_k_max 9
_diffrn_reflns_limit_k_min -9
_diffrn_reflns_limit_l_max 39
_diffrn_reflns_limit_l_min -39
_diffrn_reflns_number 15738
_diffrn_reflns_theta_full 28.29
_diffrn_reflns_theta_max 28.29
_diffrn_reflns_theta_min 1.36
_exptl_absorpt_coefficient_mu 0.072
_exptl_crystal_colour colorless
_exptl_crystal_density_diffrn 1.130
_exptl_crystal_density_method 'not measured'
_exptl_crystal_description needles
_exptl_crystal_F_000 400
_exptl_crystal_size_max 0.1
_exptl_crystal_size_mid 0.06
_exptl_crystal_size_min 0.01
_refine_diff_density_max 0.387
_refine_diff_density_min -0.362
_refine_diff_density_rms 0.076
_refine_ls_extinction_coef 0.020(5)
_refine_ls_extinction_expression Fc^*^=kFc[1+0.001xFc^2^\l^3^/sin(2\q)]^-1/4^
_refine_ls_extinction_method SHELXL
_refine_ls_goodness_of_fit_ref 0.931
_refine_ls_hydrogen_treatment riding
_refine_ls_matrix_type full
_refine_ls_number_parameters 236
_refine_ls_number_reflns 5127
_refine_ls_number_restraints 0
_refine_ls_restrained_S_all 0.931
_refine_ls_R_factor_all 0.2754
_refine_ls_R_factor_gt 0.1023
_refine_ls_shift/su_max 0.000
_refine_ls_shift/su_mean 0.000
_refine_ls_structure_factor_coef Fsqd
_refine_ls_weighting_details 'calc w=1/[\s^2^(Fo^2^)+(0.1285P)^2^+0.0000P] where P=(Fo^2^+2Fc^2^)/3'
_refine_ls_weighting_scheme calc
_refine_ls_wR_factor_gt 0.2268
_refine_ls_wR_factor_ref 0.3119
_reflns_number_gt 1634
_reflns_number_total 5127
_reflns_threshold_expression >2sigma(I)
_cod_data_source_file bm301583s_si_002.cif
_cod_data_source_block trial3
_cod_depositor_comments
;
The following automatic conversions were performed:

'_symmetry_cell_setting' value 'Triclinic' changed to 'triclinic'
according to /home/saulius/struct/CIF-dictionaries/cif_core.dic
dictionary named 'cif_core.dic' version 2.4.2 from 2011-04-26.

Automatic conversion script
Id: cif_fix_values 1891 2012-01-12 08:04:46Z andrius 
;
_cod_original_sg_symbol_H-M P-1
_cod_database_code 1508507

loop_
_symmetry_equiv_pos_as_xyz
'x, y, z'
'-x, -y, -z'

loop_
_atom_site_label
_atom_site_type_symbol
_atom_site_fract_x
_atom_site_fract_y
_atom_site_fract_z
_atom_site_U_iso_or_equiv
_atom_site_adp_type
_atom_site_occupancy
_atom_site_symmetry_multiplicity
_atom_site_calc_flag
_atom_site_refinement_flags
O1 O 0.9601(6) -0.1872(4) 0.43017(11) 0.0344(9) Uani 1 1 d .
O2 O 1.2405(6) 0.0270(5) 0.46571(11) 0.0364(9) Uani 1 1 d .
O3 O 1.4867(6) -0.2491(4) 0.50504(11) 0.0383(10) Uani 1 1 d .
H3 H 1.6029 -0.2002 0.5013 0.058 Uiso 1 1 d R
C1 C 1.2955(9) -0.1545(7) 0.47646(16) 0.0296(11) Uani 1 1 d .
C2 C 1.1672(8) -0.2970(6) 0.45890(15) 0.0281(11) Uani 1 1 d .
H2A H 1.2910 -0.3969 0.4427 0.034 Uiso 1 1 calc R
H2B H 1.1030 -0.3672 0.4835 0.034 Uiso 1 1 calc R
C3 C 0.8304(9) -0.2976(6) 0.40825(15) 0.0282(12) Uani 1 1 d .
C4 C 0.8847(9) -0.5070(6) 0.41343(16) 0.0325(12) Uani 1 1 d .
H4 H 1.0194 -0.5852 0.4323 0.039 Uiso 1 1 calc R
C5 C 0.7318(10) -0.5956(6) 0.38963(16) 0.0333(12) Uani 1 1 d .
H5 H 0.7639 -0.7353 0.3930 0.040 Uiso 1 1 calc R
C6 C 0.5347(10) -0.4830(7) 0.36124(15) 0.0339(12) Uani 1 1 d .
H6 H 0.4364 -0.5476 0.3458 0.041 Uiso 1 1 calc R
C7 C 0.4789(9) -0.2710(6) 0.35513(15) 0.0275(11) Uani 1 1 d .
C8 C 0.6308(9) -0.1819(6) 0.37976(15) 0.0289(12) Uani 1 1 d .
H8 H 0.5973 -0.0420 0.3770 0.035 Uiso 1 1 calc R
C9 C 0.2595(9) -0.1483(6) 0.32388(16) 0.0336(12) Uani 1 1 d .
H9A H 0.0971 -0.1601 0.3362 0.040 Uiso 1 1 calc R
H9B H 0.2804 -0.2080 0.2953 0.040 Uiso 1 1 calc R
C10 C 0.2379(9) 0.0756(6) 0.31533(16) 0.0313(12) Uani 1 1 d .
H10A H 0.2092 0.1380 0.3435 0.038 Uiso 1 1 calc R
H10B H 0.4008 0.0892 0.3037 0.038 Uiso 1 1 calc R
C11 C 0.0200(9) 0.1868(6) 0.28263(16) 0.0323(12) Uani 1 1 d .
H11A H -0.1435 0.1773 0.2948 0.039 Uiso 1 1 calc R
H11B H 0.0452 0.1210 0.2548 0.039 Uiso 1 1 calc R
C12 C 0.0037(9) 0.4098(6) 0.27258(16) 0.0318(12) Uani 1 1 d .
H12A H -0.0202 0.4752 0.3004 0.038 Uiso 1 1 calc R
H12B H 0.1671 0.4190 0.2603 0.038 Uiso 1 1 calc R
C13 C -0.2153(9) 0.5231(6) 0.24000(16) 0.0326(12) Uani 1 1 d .
H13A H -0.3787 0.5131 0.2522 0.039 Uiso 1 1 calc R
H13B H -0.1907 0.4585 0.2120 0.039 Uiso 1 1 calc R
C14 C -0.2321(9) 0.7463(6) 0.23035(16) 0.0347(12) Uani 1 1 d .
H14A H -0.2581 0.8108 0.2583 0.042 Uiso 1 1 calc R
H14B H -0.0679 0.7560 0.2185 0.042 Uiso 1 1 calc R
C15 C -0.4484(9) 0.8606(7) 0.19753(16) 0.0342(12) Uani 1 1 d .
H15A H -0.6127 0.8517 0.2095 0.041 Uiso 1 1 calc R
H15B H -0.4231 0.7956 0.1696 0.041 Uiso 1 1 calc R
C16 C -0.4639(10) 1.0823(6) 0.18775(17) 0.0364(13) Uani 1 1 d .
H16A H -0.4883 1.1472 0.2157 0.044 Uiso 1 1 calc R
H16B H -0.3001 1.0913 0.1756 0.044 Uiso 1 1 calc R
C17 C -0.6818(10) 1.1963(7) 0.15511(17) 0.0386(13) Uani 1 1 d .
H17A H -0.8458 1.1899 0.1676 0.046 Uiso 1 1 calc R
H17B H -0.6598 1.1291 0.1275 0.046 Uiso 1 1 calc R
C18 C -0.6947(10) 1.4170(6) 0.14421(17) 0.0376(13) Uani 1 1 d .
H18A H -0.7148 1.4838 0.1719 0.045 Uiso 1 1 calc R
H18B H -0.5312 1.4233 0.1314 0.045 Uiso 1 1 calc R
C19 C -0.9140(10) 1.5326(7) 0.11190(17) 0.0393(13) Uani 1 1 d .
H19A H -1.0779 1.5267 0.1246 0.047 Uiso 1 1 calc R
H19B H -0.8939 1.4667 0.0841 0.047 Uiso 1 1 calc R
C20 C -0.9236(10) 1.7545(7) 0.10153(17) 0.0417(14) Uani 1 1 d .
H20A H -0.9418 1.8192 0.1294 0.050 Uiso 1 1 calc R
H20B H -0.7594 1.7594 0.0889 0.050 Uiso 1 1 calc R
C21 C -1.1416(10) 1.8755(7) 0.06950(17) 0.0413(13) Uani 1 1 d .
H21A H -1.1226 1.8129 0.0413 0.050 Uiso 1 1 calc R
H21B H -1.3064 1.8704 0.0819 0.050 Uiso 1 1 calc R
C22 C -1.1467(12) 2.0942(8) 0.06052(19) 0.0547(16) Uani 1 1 d .
H22A H -0.9815 2.0985 0.0482 0.066 Uiso 1 1 calc R
H22B H -1.1641 2.1558 0.0888 0.066 Uiso 1 1 calc R
C23 C -1.3633(12) 2.2202(9) 0.0287(2) 0.067(2) Uani 1 1 d .
H23A H -1.3515 2.1601 0.0008 0.081 Uiso 1 1 d R
H23B H -1.4095 2.3848 0.0273 0.081 Uiso 1 1 d R
H23C H -1.5263 2.2252 0.0417 0.081 Uiso 1 1 d R

loop_
_atom_site_aniso_label
_atom_site_aniso_U_11
_atom_site_aniso_U_22
_atom_site_aniso_U_33
_atom_site_aniso_U_23
_atom_site_aniso_U_13
_atom_site_aniso_U_12
O1 0.027(2) 0.0136(16) 0.062(2) -0.0001(15) -0.0147(17) -0.0056(14)
O2 0.027(2) 0.0173(17) 0.063(2) -0.0033(15) -0.0069(16) -0.0040(14)
O3 0.026(2) 0.0193(18) 0.069(3) 0.0024(16) -0.0159(18) -0.0084(15)
C1 0.023(3) 0.022(2) 0.046(3) -0.004(2) -0.004(2) -0.008(2)
C2 0.025(3) 0.017(2) 0.044(3) -0.006(2) -0.007(2) -0.007(2)
C3 0.030(3) 0.016(2) 0.042(3) -0.006(2) -0.003(2) -0.010(2)
C4 0.034(3) 0.012(2) 0.049(3) -0.003(2) -0.003(2) -0.002(2)
C5 0.045(3) 0.013(2) 0.045(3) -0.005(2) 0.003(3) -0.013(2)
C6 0.046(3) 0.021(2) 0.040(3) -0.005(2) 0.003(2) -0.017(2)
C7 0.028(3) 0.018(2) 0.037(3) -0.0042(19) 0.004(2) -0.005(2)
C8 0.026(3) 0.016(2) 0.046(3) -0.008(2) -0.002(2) -0.006(2)
C9 0.034(3) 0.022(2) 0.047(3) -0.005(2) -0.003(2) -0.012(2)
C10 0.025(3) 0.017(2) 0.051(3) -0.001(2) -0.006(2) -0.006(2)
C11 0.027(3) 0.020(2) 0.052(3) -0.005(2) -0.005(2) -0.010(2)
C12 0.027(3) 0.021(2) 0.046(3) -0.002(2) -0.006(2) -0.005(2)
C13 0.029(3) 0.020(2) 0.050(3) -0.002(2) -0.005(2) -0.009(2)
C14 0.032(3) 0.018(2) 0.052(3) -0.001(2) -0.002(2) -0.005(2)
C15 0.032(3) 0.025(2) 0.045(3) -0.004(2) -0.001(2) -0.007(2)
C16 0.035(3) 0.019(2) 0.054(3) 0.000(2) -0.006(3) -0.007(2)
C17 0.038(3) 0.024(3) 0.053(3) -0.005(2) -0.001(3) -0.008(2)
C18 0.041(3) 0.022(2) 0.049(3) -0.002(2) 0.000(3) -0.009(2)
C19 0.043(3) 0.026(3) 0.051(3) -0.003(2) -0.001(3) -0.013(2)
C20 0.048(4) 0.021(2) 0.055(3) 0.002(2) 0.001(3) -0.009(2)
C21 0.041(4) 0.036(3) 0.047(3) -0.001(2) 0.000(3) -0.011(3)
C22 0.076(5) 0.030(3) 0.058(4) 0.006(3) -0.001(3) -0.017(3)
C23 0.067(5) 0.047(4) 0.073(5) 0.015(3) -0.004(4) 0.001(3)

loop_
_atom_type_symbol
_atom_type_description
_atom_type_scat_dispersion_real
_atom_type_scat_dispersion_imag
_atom_type_scat_source
C C 0.0033 0.0016 'International Tables Vol C Tables 4.2.6.8 and 6.1.1.4'
H H 0.0000 0.0000 'International Tables Vol C Tables 4.2.6.8 and 6.1.1.4'
O O 0.0106 0.0060 'International Tables Vol C Tables 4.2.6.8 and 6.1.1.4'

loop_
_geom_angle_atom_site_label_1
_geom_angle_atom_site_label_2
_geom_angle_atom_site_label_3
_geom_angle
C3 O1 C2 116.7(3)
C1 O3 H3 108.6
O2 C1 O3 122.8(4)
O2 C1 C2 125.8(4)
O3 C1 C2 111.4(4)
O1 C2 C1 108.9(4)
O1 C2 H2A 109.9
C1 C2 H2A 109.9
O1 C2 H2B 109.9
C1 C2 H2B 109.9
H2A C2 H2B 108.3
O1 C3 C8 114.3(4)
O1 C3 C4 125.0(4)
C8 C3 C4 120.7(4)
C5 C4 C3 118.0(4)
C5 C4 H4 121.0
C3 C4 H4 121.0
C6 C5 C4 121.8(4)
C6 C5 H5 119.1
C4 C5 H5 119.1
C5 C6 C7 121.0(5)
C5 C6 H6 119.5
C7 C6 H6 119.5
C8 C7 C6 117.0(4)
C8 C7 C9 122.6(4)
C6 C7 C9 120.5(4)
C3 C8 C7 121.5(4)
C3 C8 H8 119.3
C7 C8 H8 119.3
C7 C9 C10 115.9(4)
C7 C9 H9A 108.3
C10 C9 H9A 108.3
C7 C9 H9B 108.3
C10 C9 H9B 108.3
H9A C9 H9B 107.4
C11 C10 C9 112.9(4)
C11 C10 H10A 109.0
C9 C10 H10A 109.0
C11 C10 H10B 109.0
C9 C10 H10B 109.0
H10A C10 H10B 107.8
C10 C11 C12 113.2(4)
C10 C11 H11A 108.9
C12 C11 H11A 108.9
C10 C11 H11B 108.9
C12 C11 H11B 108.9
H11A C11 H11B 107.8
C13 C12 C11 113.6(4)
C13 C12 H12A 108.8
C11 C12 H12A 108.8
C13 C12 H12B 108.8
C11 C12 H12B 108.8
H12A C12 H12B 107.7
C12 C13 C14 113.4(4)
C12 C13 H13A 108.9
C14 C13 H13A 108.9
C12 C13 H13B 108.9
C14 C13 H13B 108.9
H13A C13 H13B 107.7
C15 C14 C13 113.9(4)
C15 C14 H14A 108.8
C13 C14 H14A 108.8
C15 C14 H14B 108.8
C13 C14 H14B 108.8
H14A C14 H14B 107.7
C14 C15 C16 113.9(4)
C14 C15 H15A 108.8
C16 C15 H15A 108.8
C14 C15 H15B 108.8
C16 C15 H15B 108.8
H15A C15 H15B 107.7
C17 C16 C15 113.6(4)
C17 C16 H16A 108.8
C15 C16 H16A 108.8
C17 C16 H16B 108.8
C15 C16 H16B 108.8
H16A C16 H16B 107.7
C16 C17 C18 114.0(4)
C16 C17 H17A 108.7
C18 C17 H17A 108.7
C16 C17 H17B 108.7
C18 C17 H17B 108.7
H17A C17 H17B 107.6
C19 C18 C17 114.3(4)
C19 C18 H18A 108.7
C17 C18 H18A 108.7
C19 C18 H18B 108.7
C17 C18 H18B 108.7
H18A C18 H18B 107.6
C18 C19 C20 113.4(4)
C18 C19 H19A 108.9
C20 C19 H19A 108.9
C18 C19 H19B 108.9
C20 C19 H19B 108.9
H19A C19 H19B 107.7
C21 C20 C19 114.9(4)
C21 C20 H20A 108.5
C19 C20 H20A 108.5
C21 C20 H20B 108.5
C19 C20 H20B 108.5
H20A C20 H20B 107.5
C22 C21 C20 113.4(5)
C22 C21 H21A 108.9
C20 C21 H21A 108.9
C22 C21 H21B 108.9
C20 C21 H21B 108.9
H21A C21 H21B 107.7
C21 C22 C23 114.8(5)
C21 C22 H22A 108.6
C23 C22 H22A 108.6
C21 C22 H22B 108.6
C23 C22 H22B 108.6
H22A C22 H22B 107.5
C22 C23 H23A 109.8
C22 C23 H23B 118.4
H23A C23 H23B 117.2
C22 C23 H23C 109.0
H23A C23 H23C 109.4
H23B C23 H23C 90.9

loop_
_geom_bond_atom_site_label_1
_geom_bond_atom_site_label_2
_geom_bond_distance
O1 C3 1.375(5)
O1 C2 1.405(5)
O2 C1 1.223(5)
O3 C1 1.322(5)
O3 H3 0.7971
C1 C2 1.485(6)
C2 H2A 0.9700
C2 H2B 0.9700
C3 C8 1.388(6)
C3 C4 1.391(5)
C4 C5 1.387(6)
C4 H4 0.9300
C5 C6 1.371(6)
C5 H5 0.9300
C6 C7 1.409(6)
C6 H6 0.9300
C7 C8 1.399(6)
C7 C9 1.515(6)
C8 H8 0.9300
C9 C10 1.523(6)
C9 H9A 0.9700
C9 H9B 0.9700
C10 C11 1.515(6)
C10 H10A 0.9700
C10 H10B 0.9700
C11 C12 1.529(6)
C11 H11A 0.9700
C11 H11B 0.9700
C12 C13 1.520(6)
C12 H12A 0.9700
C12 H12B 0.9700
C13 C14 1.528(6)
C13 H13A 0.9700
C13 H13B 0.9700
C14 C15 1.517(6)
C14 H14A 0.9700
C14 H14B 0.9700
C15 C16 1.519(6)
C15 H15A 0.9700
C15 H15B 0.9700
C16 C17 1.518(6)
C16 H16A 0.9700
C16 H16B 0.9700
C17 C18 1.521(6)
C17 H17A 0.9700
C17 H17B 0.9700
C18 C19 1.520(6)
C18 H18A 0.9700
C18 H18B 0.9700
C19 C20 1.531(6)
C19 H19A 0.9700
C19 H19B 0.9700
C20 C21 1.520(6)
C20 H20A 0.9700
C20 H20B 0.9700
C21 C22 1.511(7)
C21 H21A 0.9700
C21 H21B 0.9700
C22 C23 1.523(7)
C22 H22A 0.9700
C22 H22B 0.9700
C23 H23A 0.9542
C23 H23B 1.0925
C23 H23C 0.9517

loop_
_geom_torsion_atom_site_label_1
_geom_torsion_atom_site_label_2
_geom_torsion_atom_site_label_3
_geom_torsion_atom_site_label_4
_geom_torsion
C3 O1 C2 C1 175.4(4)
O2 C1 C2 O1 -4.0(7)
O3 C1 C2 O1 177.7(4)
C2 O1 C3 C8 -178.9(4)
C2 O1 C3 C4 1.9(7)
O1 C3 C4 C5 178.5(5)
C8 C3 C4 C5 -0.6(7)
C3 C4 C5 C6 0.9(7)
C4 C5 C6 C7 -0.1(8)
C5 C6 C7 C8 -0.9(7)
C5 C6 C7 C9 -179.6(5)
O1 C3 C8 C7 -179.6(4)
C4 C3 C8 C7 -0.4(7)
C6 C7 C8 C3 1.2(7)
C9 C7 C8 C3 179.9(5)
C8 C7 C9 C10 8.7(7)
C6 C7 C9 C10 -172.6(4)
C7 C9 C10 C11 178.1(4)
C9 C10 C11 C12 -177.9(4)
C10 C11 C12 C13 -179.7(4)
C11 C12 C13 C14 179.5(4)
C12 C13 C14 C15 179.5(5)
C13 C14 C15 C16 -179.7(4)
C14 C15 C16 C17 -179.6(5)
C15 C16 C17 C18 -178.6(4)
C16 C17 C18 C19 -179.4(5)
C17 C18 C19 C20 179.8(4)
C18 C19 C20 C21 -179.7(5)
C19 C20 C21 C22 179.3(5)
C20 C21 C22 C23 -179.8(5)

loop_
_cod_related_entry_id
_cod_related_entry_code
_cod_related_entry_database
1 176048 ChemSpider
